data_2231070
loop_
_publ_author_name
'Boulcina, Raouf'
'Fantazi, Boubakeur'
'Bouacida, Sofiane'
'Roisnel, Thierry'
'Debache, Abdelmadjid'

_publ_section_title
;
 2-Hydroxy-<i>N</i>-(4-methoxybenzyl)-4-nitroanilinium chloride
;
_journal_coeditor_code FB2237
_journal_issue 8
_journal_name_full 'Acta Crystallographica Section E'
_journal_page_first o2164
_journal_page_last o2165
_journal_paper_doi 10.1107/S1600536811029552
_journal_volume 67
_journal_year 2011
_chemical_formula_iupac 'C14 H15 N2 O4 +, Cl -'
_chemical_formula_moiety 'C14 H15 N2 O4 +, Cl -'
_chemical_formula_sum 'C14 H15 Cl N2 O4'
_chemical_formula_weight 310.73
_chemical_name_systematic
;
2-Hydroxy-<i>N</i>-(4-methoxybenzyl)-4-nitroanilinium chloride
;
_space_group_IT_number 15
_symmetry_cell_setting monoclinic
_symmetry_space_group_name_Hall '-C 2yc'
_symmetry_space_group_name_H-M 'C 1 2/c 1'
_atom_sites_solution_hydrogens difmap
_atom_sites_solution_primary direct
_atom_sites_solution_secondary difmap
_cell_angle_alpha 90
_cell_angle_beta 108.655(2)
_cell_angle_gamma 90
_cell_formula_units_Z 8
_cell_length_a 32.1166(9)
_cell_length_b 7.4888(2)
_cell_length_c 13.0907(4)
_cell_measurement_reflns_used 1996
_cell_measurement_temperature 100(2)
_cell_measurement_theta_max 25.9
_cell_measurement_theta_min 2.68
_cell_volume 2983.09(15)
_computing_cell_refinement '<i>SAINT</i> (Bruker, 2003)'
_computing_data_collection '<i>APEX2</i> (Bruker, 2003)'
_computing_data_reduction '<i>SAINT</i> (Bruker, 2003)'
_computing_molecular_graphics
;
<i>ORTEP-3 for Windows</i> (Farrugia, 1997) and <i>DIAMOND</i>
(Brandenburg &
Berndt, 2001)
;
_computing_publication_material '<i>WinGX</i> (Farrugia, 1999)'
_computing_structure_refinement '<i>SHELXL97</i> (Sheldrick, 2008)'
_computing_structure_solution '<i>SIR2002</i> (Burla <i>et al.</i>, 2003)'
_diffrn_ambient_temperature 100(2)
_diffrn_measured_fraction_theta_full 0.982
_diffrn_measured_fraction_theta_max 0.982
_diffrn_measurement_device_type 'Bruker APEXII CCD area-detector'
_diffrn_measurement_method '\f and \w'
_diffrn_radiation_monochromator graphite
_diffrn_radiation_type MoK\a
_diffrn_radiation_wavelength 0.71073
_diffrn_reflns_av_R_equivalents 0.0494
_diffrn_reflns_limit_h_max 36
_diffrn_reflns_limit_h_min -41
_diffrn_reflns_limit_k_max 8
_diffrn_reflns_limit_k_min -9
_diffrn_reflns_limit_l_max 13
_diffrn_reflns_limit_l_min -16
_diffrn_reflns_number 11129
_diffrn_reflns_theta_full 27.47
_diffrn_reflns_theta_max 27.47
_diffrn_reflns_theta_min 3.13
_exptl_absorpt_coefficient_mu 0.273
_exptl_absorpt_correction_T_max 0.984
_exptl_absorpt_correction_T_min 0.784
_exptl_absorpt_correction_type multi-scan
_exptl_absorpt_process_details
;
(<i>SADABS</i>; Sheldrick, 2002)
;
_exptl_crystal_colour colourless
_exptl_crystal_density_diffrn 1.384
_exptl_crystal_density_method 'not measured'
_exptl_crystal_description prism
_exptl_crystal_F_000 1296
_exptl_crystal_size_max 0.18
_exptl_crystal_size_mid 0.12
_exptl_crystal_size_min 0.06
_refine_diff_density_max 0.323
_refine_diff_density_min -0.251
_refine_ls_extinction_method none
_refine_ls_goodness_of_fit_ref 1.354
_refine_ls_hydrogen_treatment constr
_refine_ls_matrix_type full
_refine_ls_number_constraints 59
_refine_ls_number_parameters 191
_refine_ls_number_reflns 3359
_refine_ls_number_restraints 0
_refine_ls_restrained_S_all 1.354
_refine_ls_R_factor_all 0.077
_refine_ls_R_factor_gt 0.0451
_refine_ls_shift/su_max 0.001
_refine_ls_shift/su_mean 0
_refine_ls_structure_factor_coef Fsqd
_refine_ls_weighting_details 'calc w=1/[\s^2^(Fo^2^)+(0.0100P)^2^] where P=(Fo^2^+2Fc^2^)/3'
_refine_ls_weighting_scheme calc
_refine_ls_wR_factor_gt 0.0718
_refine_ls_wR_factor_ref 0.0789
_reflns_number_gt 2290
_reflns_number_total 3359
_reflns_threshold_expression I>2sigma(I)
_cod_data_source_file fb2237.cif
_cod_data_source_block I
_cod_original_sg_symbol_H-M 'C 2/c'
_cod_database_code 2231070
_cod_database_fobs_code 2231070

loop_
_symmetry_equiv_pos_site_id
_symmetry_equiv_pos_as_xyz
1 x,y,z
2 -x,y,1/2-z
3 -x,-y,-z
4 x,-y,1/2+z
5 1/2+x,1/2+y,z
6 1/2-x,1/2+y,1/2-z
7 1/2-x,1/2-y,-z
8 1/2+x,1/2-y,1/2+z

loop_
_atom_site_type_symbol
_atom_site_label
_atom_site_fract_x
_atom_site_fract_y
_atom_site_fract_z
_atom_site_U_iso_or_equiv
_atom_site_adp_type
_atom_site_calc_flag
_atom_site_refinement_flags
_atom_site_occupancy
_atom_site_symmetry_multiplicity
O O1 0.05089(4) 0.24108(16) 0.25570(10) 0.0282(4) Uani d . 1 8
H H1 0.0481 0.2513 0.317 0.042 Uiso d R 1 8
O O5 0.19661(4) 0.3946(2) 0.52794(12) 0.0450(4) Uani d . 1 8
O O6 0.23649(5) 0.4782(2) 0.43081(12) 0.0596(5) Uani d . 1 8
O O18 0.16637(4) 0.13654(17) -0.26241(11) 0.0333(4) Uani d . 1 8
N N4 0.20173(6) 0.4259(2) 0.44038(15) 0.0365(5) Uani d . 1 8
N N10 0.05796(5) 0.31371(19) 0.06366(12) 0.0219(4) Uani d . 1 8
H H10A 0.0329 0.3166 0.0834 0.026 Uiso d R 1 8
H H10B 0.0562 0.4062 0.0162 0.026 Uiso d R 1 8
C C1 0.09069(6) 0.3047(2) 0.25869(16) 0.0223(5) Uani d . 1 8
C C2 0.12573(6) 0.3321(2) 0.35182(16) 0.0250(5) Uani d . 1 8
H H2 0.1233 0.3074 0.4194 0.03 Uiso calc R 1 8
C C3 0.16445(6) 0.3973(3) 0.34105(16) 0.0259(5) Uani d . 1 8
C C7 0.16978(6) 0.4387(3) 0.24313(16) 0.0289(5) Uani d . 1 8
H H7 0.1963 0.4833 0.2395 0.035 Uiso calc R 1 8
C C8 0.13458(6) 0.4118(2) 0.15093(16) 0.0247(5) Uani d . 1 8
H H8 0.1369 0.439 0.0837 0.03 Uiso calc R 1 8
C C9 0.09576(6) 0.3441(2) 0.15932(15) 0.0207(5) Uani d . 1 8
C C11 0.05879(6) 0.1389(2) 0.00555(16) 0.0273(5) Uani d . 1 8
H H11A 0.068 0.044 0.0584 0.033 Uiso calc R 1 8
H H11B 0.0293 0.1116 -0.0407 0.033 Uiso calc R 1 8
C C12 0.08902(6) 0.1425(2) -0.06154(16) 0.0232(5) Uani d . 1 8
C C13 0.13234(6) 0.0854(2) -0.02110(16) 0.0267(5) Uani d . 1 8
H H13 0.1432 0.0459 0.0499 0.032 Uiso calc R 1 8
C C14 0.15987(6) 0.0858(2) -0.08398(16) 0.0264(5) Uani d . 1 8
H H14 0.1891 0.0507 -0.0548 0.032 Uiso calc R 1 8
C C15 0.14329(6) 0.1393(2) -0.19111(16) 0.0236(5) Uani d . 1 8
C C16 0.10009(6) 0.1979(2) -0.23310(15) 0.0245(5) Uani d . 1 8
H H16 0.089 0.2353 -0.3045 0.029 Uiso calc R 1 8
C C17 0.07379(6) 0.2001(2) -0.16807(16) 0.0248(5) Uani d . 1 8
H H17 0.045 0.2412 -0.1962 0.03 Uiso calc R 1 8
C C19 0.21172(6) 0.0849(3) -0.22251(18) 0.0447(6) Uani d . 1 8
H H19A 0.2139 -0.0351 -0.1955 0.067 Uiso calc R 1 8
H H19B 0.2273 0.1641 -0.1654 0.067 Uiso calc R 1 8
H H19C 0.2243 0.0912 -0.2799 0.067 Uiso calc R 1 8
Cl Cl1 0.042616(15) 0.30709(6) 0.47404(4) 0.02477(14) Uani d . 1 8

loop_
_atom_site_aniso_label
_atom_site_aniso_U_11
_atom_site_aniso_U_22
_atom_site_aniso_U_33
_atom_site_aniso_U_12
_atom_site_aniso_U_13
_atom_site_aniso_U_23
O1 0.0289(8) 0.0383(9) 0.0212(8) -0.0058(6) 0.0133(7) 0.0010(6)
O5 0.0345(9) 0.0751(12) 0.0242(9) 0.0038(8) 0.0079(7) -0.0032(8)
O6 0.0226(9) 0.1194(16) 0.0372(10) -0.0117(9) 0.0102(8) -0.0126(10)
O18 0.0293(8) 0.0455(10) 0.0306(9) 0.0039(7) 0.0174(7) -0.0011(7)
N4 0.0260(11) 0.0543(13) 0.0292(12) 0.0056(9) 0.0087(9) -0.0083(10)
N10 0.0229(9) 0.0259(10) 0.0201(9) -0.0018(7) 0.0112(7) -0.0006(8)
C1 0.0221(11) 0.0214(11) 0.0265(12) 0.0034(9) 0.0120(9) 0.0004(9)
C2 0.0275(12) 0.0290(13) 0.0200(11) 0.0072(9) 0.0096(9) 0.0017(9)
C3 0.0215(11) 0.0328(13) 0.0230(12) 0.0054(9) 0.0066(9) -0.0049(10)
C7 0.0209(11) 0.0378(14) 0.0309(13) 0.0003(9) 0.0125(10) -0.0048(10)
C8 0.0268(11) 0.0309(13) 0.0211(11) 0.0013(9) 0.0140(9) -0.0004(9)
C9 0.0205(10) 0.0206(12) 0.0212(11) 0.0015(8) 0.0072(9) -0.0018(9)
C11 0.0337(12) 0.0237(12) 0.0263(12) -0.0035(9) 0.0121(10) -0.0044(9)
C12 0.0285(12) 0.0216(12) 0.0217(11) -0.0027(9) 0.0112(9) -0.0035(9)
C13 0.0321(12) 0.0284(13) 0.0192(11) 0.0032(10) 0.0073(9) -0.0007(9)
C14 0.0220(11) 0.0317(13) 0.0246(12) 0.0039(9) 0.0060(9) -0.0026(10)
C15 0.0254(11) 0.0257(12) 0.0228(12) -0.0031(9) 0.0120(9) -0.0046(9)
C16 0.0276(11) 0.0276(12) 0.0171(11) 0.0006(9) 0.0053(9) 0.0017(9)
C17 0.0214(11) 0.0267(12) 0.0253(12) -0.0014(9) 0.0064(9) -0.0019(10)
C19 0.0297(13) 0.0644(17) 0.0467(16) 0.0054(12) 0.0218(12) -0.0007(13)
Cl1 0.0245(3) 0.0286(3) 0.0224(3) 0.0021(2) 0.0091(2) -0.0001(2)

loop_
_atom_type_symbol
_atom_type_description
_atom_type_scat_dispersion_real
_atom_type_scat_dispersion_imag
_atom_type_scat_source
C C 0.0033 0.0016 'International Tables Vol C Tables 4.2.6.8 and 6.1.1.4'
H H 0 0 'International Tables Vol C Tables 4.2.6.8 and 6.1.1.4'
Cl Cl 0.1484 0.1585 'International Tables Vol C Tables 4.2.6.8 and 6.1.1.4'
N N 0.0061 0.0033 'International Tables Vol C Tables 4.2.6.8 and 6.1.1.4'
O O 0.0106 0.006 'International Tables Vol C Tables 4.2.6.8 and 6.1.1.4'

loop_
_geom_angle_atom_site_label_1
_geom_angle_atom_site_label_2
_geom_angle_atom_site_label_3
_geom_angle
C1 O1 H1 109.3
C15 O18 C19 117.73(15)
O6 N4 O5 123.56(18)
O6 N4 C3 117.71(18)
O5 N4 C3 118.73(17)
C9 N10 C11 114.97(13)
C9 N10 H10A 108.5
C11 N10 H10A 108.5
C9 N10 H10B 108.5
C11 N10 H10B 108.5
H10A N10 H10B 107.5
O1 C1 C2 124.88(17)
O1 C1 C9 116.05(17)
C2 C1 C9 119.07(17)
C3 C2 C1 117.78(18)
C3 C2 H2 121.1
C1 C2 H2 121.1
C7 C3 C2 123.74(19)
C7 C3 N4 118.62(17)
C2 C3 N4 117.63(18)
C3 C7 C8 117.97(18)
C3 C7 H7 121
C8 C7 H7 121
C9 C8 C7 119.44(18)
C9 C8 H8 120.3
C7 C8 H8 120.3
C8 C9 C1 121.97(18)
C8 C9 N10 120.92(17)
C1 C9 N10 117.10(16)
C12 C11 N10 113.27(14)
C12 C11 H11A 108.9
N10 C11 H11A 108.9
C12 C11 H11B 108.9
N10 C11 H11B 108.9
H11A C11 H11B 107.7
C13 C12 C17 117.77(18)
C13 C12 C11 121.83(18)
C17 C12 C11 120.38(17)
C14 C13 C12 121.61(18)
C14 C13 H13 119.2
C12 C13 H13 119.2
C13 C14 C15 119.21(18)
C13 C14 H14 120.4
C15 C14 H14 120.4
O18 C15 C16 115.21(17)
O18 C15 C14 124.67(17)
C16 C15 C14 120.11(18)
C17 C16 C15 119.42(18)
C17 C16 H16 120.3
C15 C16 H16 120.3
C16 C17 C12 121.83(18)
C16 C17 H17 119.1
C12 C17 H17 119.1
O18 C19 H19A 109.5
O18 C19 H19B 109.5
H19A C19 H19B 109.5
O18 C19 H19C 109.5
H19A C19 H19C 109.5
H19B C19 H19C 109.5

loop_
_geom_bond_atom_site_label_1
_geom_bond_atom_site_label_2
_geom_bond_distance
O1 C1 1.353(2)
O1 H1 0.84
O5 N4 1.231(2)
O6 N4 1.2268(19)
O18 C15 1.365(2)
O18 C19 1.434(2)
N4 C3 1.475(2)
N10 C9 1.456(2)
N10 C11 1.519(2)
N10 H10A 0.9201
N10 H10B 0.9201
C1 C2 1.385(2)
C1 C9 1.393(2)
C2 C3 1.385(2)
C2 H2 0.93
C3 C7 1.381(3)
C7 C8 1.379(2)
C7 H7 0.93
C8 C9 1.382(2)
C8 H8 0.93
C11 C12 1.503(2)
C11 H11A 0.97
C11 H11B 0.97
C12 C13 1.389(2)
C12 C17 1.390(3)
C13 C14 1.387(2)
C13 H13 0.93
C14 C15 1.390(3)
C14 H14 0.93
C15 C16 1.390(2)
C16 C17 1.378(2)
C16 H16 0.93
C17 H17 0.93
C19 H19A 0.96
C19 H19B 0.96
C19 H19C 0.96

loop_
_geom_hbond_atom_site_label_D
_geom_hbond_atom_site_label_H
_geom_hbond_atom_site_label_A
_geom_hbond_site_symmetry_A
_geom_hbond_distance_DH
_geom_hbond_distance_HA
_geom_hbond_distance_DA
_geom_hbond_angle_DHA
_geom_hbond_publ_flag
O1 H1 Cl1 . 0.84 2.16 2.9950(13) 174 yes
N10 H10A O1 . 0.92 2.22 2.652(2) 108 yes
N10 H10A Cl1 2_555 0.92 2.30 3.1082(17) 146 yes
N10 H10B Cl1 4_564 0.92 2.23 3.0518(15) 149 yes
C8 H8 O5 4_564 0.93 2.58 3.273(2) 132 yes
C14 H14 O6 6_545 0.93 2.48 3.388(3) 165 yes

loop_
_geom_torsion_atom_site_label_1
_geom_torsion_atom_site_label_2
_geom_torsion_atom_site_label_3
_geom_torsion_atom_site_label_4
_geom_torsion
O1 C1 C2 C3 179.67(17)
C9 C1 C2 C3 -0.2(3)
C1 C2 C3 C7 0.9(3)
C1 C2 C3 N4 -179.87(16)
O6 N4 C3 C7 -3.1(3)
O5 N4 C3 C7 177.68(18)
O6 N4 C3 C2 177.70(18)
O5 N4 C3 C2 -1.6(3)
C2 C3 C7 C8 -0.6(3)
N4 C3 C7 C8 -179.78(17)
C3 C7 C8 C9 -0.5(3)
C7 C8 C9 C1 1.2(3)
C7 C8 C9 N10 -179.87(16)
O1 C1 C9 C8 179.28(16)
C2 C1 C9 C8 -0.8(3)
O1 C1 C9 N10 0.3(2)
C2 C1 C9 N10 -179.82(15)
C11 N10 C9 C8 82.5(2)
C11 N10 C9 C1 -98.47(19)
C9 N10 C11 C12 -77.3(2)
N10 C11 C12 C13 93.1(2)
N10 C11 C12 C17 -88.4(2)
C17 C12 C13 C14 0.3(3)
C11 C12 C13 C14 178.75(17)
C12 C13 C14 C15 -2.1(3)
C19 O18 C15 C16 177.25(17)
C19 O18 C15 C14 -3.9(3)
C13 C14 C15 O18 -176.41(17)
C13 C14 C15 C16 2.4(3)
O18 C15 C16 C17 178.03(16)
C14 C15 C16 C17 -0.9(3)
C15 C16 C17 C12 -1.0(3)
C13 C12 C17 C16 1.3(3)
C11 C12 C17 C16 -177.19(17)
